data_7152505
loop_
_publ_author_name
'Son, Jung-Ho'
'Hoefelmeyer, James D.'

_publ_section_title
;
 1,2-Nucleophilic addition of 2-(picolyl)organoboranes to nitrile,
 aldehyde, ketone, and amide.
;
_journal_issue 33
_journal_name_full 'Organic &amp; biomolecular chemistry'
_journal_page_first 6656
_journal_page_last 6664
_journal_paper_doi 10.1039/c2ob25518a
_journal_volume 10
_journal_year 2012
_chemical_formula_moiety 'C23 H39 B Li N O3'
_chemical_formula_sum 'C23 H39 B Li N O3'
_chemical_formula_weight 395.30
_chemical_name_common BBNpicoline-LiOMe-2THF
_chemical_name_systematic
;
?
;
_space_group_IT_number 2
_symmetry_cell_setting triclinic
_symmetry_space_group_name_Hall '-P 1'
_symmetry_space_group_name_H-M 'P -1'
_atom_sites_solution_hydrogens geom
_atom_sites_solution_primary direct
_atom_sites_solution_secondary difmap
_audit_creation_method SHELXL-97
_cell_angle_alpha 75.5130(10)
_cell_angle_beta 85.6150(10)
_cell_angle_gamma 66.2570(10)
_cell_formula_units_Z 2
_cell_length_a 9.1997(5)
_cell_length_b 10.0620(5)
_cell_length_c 13.7746(7)
_cell_measurement_reflns_used 6906
_cell_measurement_temperature 101(2)
_cell_measurement_theta_max 25.49
_cell_measurement_theta_min 2.42
_cell_volume 1129.62(10)
_computing_cell_refinement 'Bruker SMART'
_computing_data_collection 'Bruker SMART'
_computing_data_reduction 'Bruker SAINT'
_computing_molecular_graphics 'Bruker SHELXTL'
_computing_publication_material 'Bruker SHELXTL'
_computing_structure_refinement 'Bruker SHELXTL'
_computing_structure_solution 'Bruker SHELXTL'
_diffrn_ambient_temperature 101(2)
_diffrn_measured_fraction_theta_full 0.991
_diffrn_measured_fraction_theta_max 0.991
_diffrn_measurement_device_type 'CCD area detector'
_diffrn_measurement_method 'phi and omega scans'
_diffrn_radiation_monochromator graphite
_diffrn_radiation_source 'fine-focus sealed tube'
_diffrn_radiation_type MoK\a
_diffrn_radiation_wavelength 0.71073
_diffrn_reflns_av_R_equivalents 0.0232
_diffrn_reflns_av_sigmaI/netI 0.0262
_diffrn_reflns_limit_h_max 11
_diffrn_reflns_limit_h_min -11
_diffrn_reflns_limit_k_max 12
_diffrn_reflns_limit_k_min -12
_diffrn_reflns_limit_l_max 16
_diffrn_reflns_limit_l_min -16
_diffrn_reflns_number 11471
_diffrn_reflns_theta_full 25.52
_diffrn_reflns_theta_max 25.52
_diffrn_reflns_theta_min 2.28
_exptl_absorpt_coefficient_mu 0.073
_exptl_absorpt_correction_T_max 0.9683
_exptl_absorpt_correction_T_min 0.9532
_exptl_absorpt_correction_type multi-scan
_exptl_absorpt_process_details 'SADABS (Bruker, 2003)'
_exptl_crystal_colour colorless
_exptl_crystal_density_diffrn 1.162
_exptl_crystal_density_method 'not measured'
_exptl_crystal_description block
_exptl_crystal_F_000 432
_exptl_crystal_size_max 0.66
_exptl_crystal_size_mid 0.46
_exptl_crystal_size_min 0.44
_refine_diff_density_max 1.038
_refine_diff_density_min -0.645
_refine_diff_density_rms 0.055
_refine_ls_extinction_method none
_refine_ls_goodness_of_fit_ref 1.051
_refine_ls_hydrogen_treatment constr
_refine_ls_matrix_type full
_refine_ls_number_parameters 263
_refine_ls_number_reflns 4176
_refine_ls_number_restraints 0
_refine_ls_restrained_S_all 1.051
_refine_ls_R_factor_all 0.0708
_refine_ls_R_factor_gt 0.0585
_refine_ls_shift/su_max 0.000
_refine_ls_shift/su_mean 0.000
_refine_ls_structure_factor_coef Fsqd
_refine_ls_weighting_details 'calc w=1/[\s^2^(Fo^2^)+(0.0542P)^2^+1.4511P] where P=(Fo^2^+2Fc^2^)/3'
_refine_ls_weighting_scheme calc
_refine_ls_wR_factor_gt 0.1394
_refine_ls_wR_factor_ref 0.1486
_reflns_number_gt 3416
_reflns_number_total 4176
_reflns_threshold_expression >2sigma(I)
_cod_data_source_file c2ob25518a.txt
_cod_data_source_block 2b
_cod_depositor_comments
;
The following automatic conversions were performed:

'_symmetry_cell_setting' value 'Triclinic' changed to 'triclinic'
according to /home/saulius/struct/CIF-dictionaries/cif_core.dic
dictionary named 'cif_core.dic' version 2.4.1 from 2010-06-29.

Automatic conversion script
Id: cif_fix_values 1891 2012-01-12 08:04:46Z andrius 
;
_cod_original_sg_symbol_H-M 'P-1 '
_cod_database_code 7152505

loop_
_symmetry_equiv_pos_as_xyz
'x, y, z'
'-x, -y, -z'

loop_
_atom_site_label
_atom_site_type_symbol
_atom_site_fract_x
_atom_site_fract_y
_atom_site_fract_z
_atom_site_U_iso_or_equiv
_atom_site_adp_type
_atom_site_occupancy
_atom_site_symmetry_multiplicity
_atom_site_calc_flag
_atom_site_refinement_flags
C2 C 0.3409(3) 0.5451(2) 0.26845(16) 0.0213(5) Uani 1 1 d .
H2 H 0.4137 0.4443 0.2913 0.026 Uiso 1 1 calc R
C3 C 0.1813(3) 0.5763(2) 0.27854(16) 0.0228(5) Uani 1 1 d .
H3 H 0.1450 0.4991 0.3068 0.027 Uiso 1 1 calc R
C4 C 0.0748(3) 0.7239(2) 0.24622(16) 0.0229(5) Uani 1 1 d .
H4 H -0.0362 0.7505 0.2531 0.028 Uiso 1 1 calc R
C5 C 0.1337(2) 0.8314(2) 0.20386(15) 0.0206(4) Uani 1 1 d .
H5 H 0.0624 0.9329 0.1813 0.025 Uiso 1 1 calc R
C6 C 0.2980(2) 0.7921(2) 0.19385(15) 0.0180(4) Uani 1 1 d .
C7 C 0.3660(2) 0.9038(2) 0.14618(15) 0.0188(4) Uani 1 1 d .
H7A H 0.2781 1.0042 0.1316 0.023 Uiso 1 1 calc R
H7B H 0.4099 0.8832 0.0811 0.023 Uiso 1 1 calc R
C8 C 0.5251(2) 1.0718(2) 0.17554(15) 0.0188(4) Uani 1 1 d .
H8 H 0.5477 1.0893 0.1023 0.023 Uiso 1 1 calc R
C9 C 0.3682(3) 1.1990(2) 0.19091(16) 0.0215(5) Uani 1 1 d .
H9A H 0.3843 1.2937 0.1742 0.026 Uiso 1 1 calc R
H9B H 0.2869 1.2096 0.1431 0.026 Uiso 1 1 calc R
C10 C 0.3041(3) 1.1772(2) 0.29718(16) 0.0221(5) Uani 1 1 d .
H10A H 0.1912 1.2471 0.2949 0.027 Uiso 1 1 calc R
H10B H 0.3631 1.2047 0.3405 0.027 Uiso 1 1 calc R
C11 C 0.3160(2) 1.0177(2) 0.34570(15) 0.0206(5) Uani 1 1 d .
H11A H 0.2285 1.0037 0.3179 0.025 Uiso 1 1 calc R
H11B H 0.2996 1.0083 0.4186 0.025 Uiso 1 1 calc R
C12 C 0.4742(2) 0.8909(2) 0.33086(15) 0.0173(4) Uani 1 1 d .
H12 H 0.4621 0.7938 0.3567 0.021 Uiso 1 1 calc R
C13 C 0.6169(3) 0.8832(2) 0.38723(15) 0.0209(5) Uani 1 1 d .
H13A H 0.5910 0.8767 0.4589 0.025 Uiso 1 1 calc R
H13B H 0.7092 0.7902 0.3830 0.025 Uiso 1 1 calc R
C14 C 0.6651(3) 1.0159(2) 0.34820(16) 0.0230(5) Uani 1 1 d .
H14A H 0.7726 0.9884 0.3755 0.028 Uiso 1 1 calc R
H14B H 0.5908 1.1015 0.3742 0.028 Uiso 1 1 calc R
C15 C 0.6664(3) 1.0666(2) 0.23273(16) 0.0217(5) Uani 1 1 d .
H15A H 0.7661 0.9981 0.2091 0.026 Uiso 1 1 calc R
H15B H 0.6679 1.1677 0.2148 0.026 Uiso 1 1 calc R
C16 C 0.7365(3) 0.7923(2) 0.10575(16) 0.0225(5) Uani 1 1 d .
H16A H 0.6586 0.8142 0.0531 0.034 Uiso 1 1 calc R
H16B H 0.8270 0.6983 0.1045 0.034 Uiso 1 1 calc R
H16C H 0.7734 0.8737 0.0941 0.034 Uiso 1 1 calc R
C17 C 0.6578(3) 0.4732(3) 0.07063(17) 0.0273(5) Uani 1 1 d .
H17A H 0.5995 0.5812 0.0403 0.033 Uiso 1 1 calc R
H17B H 0.5820 0.4240 0.0813 0.033 Uiso 1 1 calc R
C18 C 0.7893(4) 0.4036(5) 0.0044(2) 0.0709(12) Uani 1 1 d .
H18A H 0.7540 0.3563 -0.0387 0.085 Uiso 1 1 calc R
H18B H 0.8233 0.4799 -0.0390 0.085 Uiso 1 1 calc R
C19 C 0.9163(4) 0.2939(4) 0.0707(2) 0.0609(10) Uani 1 1 d .
H19A H 1.0202 0.2846 0.0406 0.073 Uiso 1 1 calc R
H19B H 0.9095 0.1952 0.0850 0.073 Uiso 1 1 calc R
C20 C 0.8984(3) 0.3475(3) 0.16485(18) 0.0299(5) Uani 1 1 d .
H20A H 0.9227 0.2625 0.2246 0.036 Uiso 1 1 calc R
H20B H 0.9710 0.3978 0.1657 0.036 Uiso 1 1 calc R
C21 C 0.7020(4) 0.3313(3) 0.4231(2) 0.0409(7) Uani 1 1 d .
H21A H 0.7067 0.2793 0.3699 0.049 Uiso 1 1 calc R
H21B H 0.5978 0.3521 0.4553 0.049 Uiso 1 1 calc R
C22 C 0.8344(4) 0.2363(3) 0.4993(3) 0.0551(9) Uani 1 1 d .
H22A H 0.8835 0.1322 0.4915 0.066 Uiso 1 1 calc R
H22B H 0.7947 0.2352 0.5683 0.066 Uiso 1 1 calc R
C23 C 0.9524(3) 0.3090(3) 0.47809(19) 0.0317(5) Uani 1 1 d .
H23A H 1.0107 0.2946 0.5399 0.038 Uiso 1 1 calc R
H23B H 1.0293 0.2699 0.4274 0.038 Uiso 1 1 calc R
C24 C 0.8441(3) 0.4711(3) 0.43819(18) 0.0273(5) Uani 1 1 d .
H24A H 0.7979 0.5195 0.4940 0.033 Uiso 1 1 calc R
H24B H 0.9031 0.5263 0.3955 0.033 Uiso 1 1 calc R
B1 B 0.5083(3) 0.9104(3) 0.21152(17) 0.0167(5) Uani 1 1 d .
N1 N 0.4004(2) 0.64818(19) 0.22842(13) 0.0192(4) Uani 1 1 d .
O1 O 0.66508(16) 0.77911(15) 0.20028(10) 0.0183(3) Uani 1 1 d .
O2 O 0.73523(17) 0.45102(17) 0.16434(11) 0.0238(4) Uani 1 1 d .
O3 O 0.7224(2) 0.46891(18) 0.38084(12) 0.0305(4) Uani 1 1 d .
Li1 Li 0.6372(4) 0.5974(4) 0.2479(3) 0.0212(7) Uani 1 1 d .

loop_
_atom_site_aniso_label
_atom_site_aniso_U_11
_atom_site_aniso_U_22
_atom_site_aniso_U_33
_atom_site_aniso_U_23
_atom_site_aniso_U_13
_atom_site_aniso_U_12
C2 0.0248(11) 0.0183(10) 0.0226(11) -0.0058(8) -0.0019(9) -0.0093(9)
C3 0.0275(12) 0.0239(11) 0.0222(11) -0.0062(9) 0.0012(9) -0.0151(10)
C4 0.0196(11) 0.0285(12) 0.0235(11) -0.0092(9) 0.0011(8) -0.0107(9)
C5 0.0200(11) 0.0202(11) 0.0210(11) -0.0047(8) -0.0028(8) -0.0067(9)
C6 0.0214(10) 0.0207(10) 0.0142(10) -0.0068(8) -0.0026(8) -0.0085(9)
C7 0.0208(10) 0.0199(10) 0.0158(10) -0.0034(8) -0.0005(8) -0.0086(9)
C8 0.0228(11) 0.0203(10) 0.0143(10) -0.0032(8) 0.0022(8) -0.0105(9)
C9 0.0247(11) 0.0173(10) 0.0222(11) -0.0036(8) -0.0020(9) -0.0081(9)
C10 0.0221(11) 0.0196(11) 0.0240(11) -0.0070(9) 0.0012(9) -0.0066(9)
C11 0.0223(11) 0.0242(11) 0.0176(10) -0.0074(8) 0.0041(8) -0.0107(9)
C12 0.0219(11) 0.0158(10) 0.0160(10) -0.0028(8) 0.0010(8) -0.0101(8)
C13 0.0262(11) 0.0217(11) 0.0153(10) -0.0035(8) -0.0018(8) -0.0101(9)
C14 0.0242(11) 0.0233(11) 0.0249(11) -0.0066(9) -0.0046(9) -0.0114(9)
C15 0.0225(11) 0.0192(11) 0.0263(11) -0.0044(9) 0.0021(9) -0.0122(9)
C16 0.0241(11) 0.0258(11) 0.0195(11) -0.0082(9) 0.0063(9) -0.0112(9)
C17 0.0259(12) 0.0294(12) 0.0232(11) -0.0090(9) -0.0071(9) -0.0047(10)
C18 0.0482(19) 0.092(3) 0.0407(17) -0.0370(18) -0.0103(14) 0.0188(18)
C19 0.0338(16) 0.085(2) 0.0447(18) -0.0337(17) 0.0019(13) 0.0067(16)
C20 0.0190(11) 0.0339(13) 0.0307(13) -0.0075(10) -0.0019(9) -0.0040(10)
C21 0.0532(17) 0.0369(15) 0.0390(15) 0.0090(11) -0.0154(13) -0.0322(14)
C22 0.071(2) 0.0376(16) 0.0591(19) 0.0144(14) -0.0327(17) -0.0336(16)
C23 0.0296(13) 0.0307(13) 0.0300(13) -0.0039(10) 0.0037(10) -0.0097(11)
C24 0.0292(12) 0.0288(12) 0.0277(12) -0.0041(10) -0.0052(9) -0.0160(10)
B1 0.0168(11) 0.0179(11) 0.0156(11) -0.0042(9) 0.0010(9) -0.0071(9)
N1 0.0212(9) 0.0197(9) 0.0183(9) -0.0066(7) -0.0007(7) -0.0084(7)
O1 0.0190(7) 0.0197(7) 0.0161(7) -0.0051(6) 0.0024(6) -0.0074(6)
O2 0.0197(8) 0.0252(8) 0.0232(8) -0.0091(6) -0.0049(6) -0.0028(6)
O3 0.0437(10) 0.0273(9) 0.0250(8) 0.0039(7) -0.0144(7) -0.0220(8)
Li1 0.0212(18) 0.0207(18) 0.0212(18) -0.0032(14) -0.0026(14) -0.0084(15)

loop_
_atom_type_symbol
_atom_type_description
_atom_type_scat_dispersion_real
_atom_type_scat_dispersion_imag
_atom_type_scat_source
C C 0.0033 0.0016 'International Tables Vol C Tables 4.2.6.8 and 6.1.1.4'
H H 0.0000 0.0000 'International Tables Vol C Tables 4.2.6.8 and 6.1.1.4'
B B 0.0013 0.0007 'International Tables Vol C Tables 4.2.6.8 and 6.1.1.4'
N N 0.0061 0.0033 'International Tables Vol C Tables 4.2.6.8 and 6.1.1.4'
O O 0.0106 0.0060 'International Tables Vol C Tables 4.2.6.8 and 6.1.1.4'
Li Li -0.0003 0.0001 'International Tables Vol C Tables 4.2.6.8 and 6.1.1.4'

loop_
_geom_angle_atom_site_label_1
_geom_angle_atom_site_label_2
_geom_angle_atom_site_label_3
_geom_angle
N1 C2 C3 124.2(2)
N1 C2 H2 117.9
C3 C2 H2 117.9
C2 C3 C4 118.0(2)
C2 C3 H3 121.0
C4 C3 H3 121.0
C5 C4 C3 118.7(2)
C5 C4 H4 120.7
C3 C4 H4 120.7
C4 C5 C6 120.6(2)
C4 C5 H5 119.7
C6 C5 H5 119.7
N1 C6 C5 119.88(19)
N1 C6 C7 117.79(18)
C5 C6 C7 122.33(19)
C6 C7 B1 116.95(16)
C6 C7 H7A 108.1
B1 C7 H7A 108.1
C6 C7 H7B 108.1
B1 C7 H7B 108.1
H7A C7 H7B 107.3
C9 C8 C15 111.97(17)
C9 C8 B1 110.19(16)
C15 C8 B1 109.79(16)
C9 C8 H8 108.3
C15 C8 H8 108.3
B1 C8 H8 108.3
C10 C9 C8 114.81(17)
C10 C9 H9A 108.6
C8 C9 H9A 108.6
C10 C9 H9B 108.6
C8 C9 H9B 108.6
H9A C9 H9B 107.5
C9 C10 C11 114.96(17)
C9 C10 H10A 108.5
C11 C10 H10A 108.5
C9 C10 H10B 108.5
C11 C10 H10B 108.5
H10A C10 H10B 107.5
C10 C11 C12 115.35(17)
C10 C11 H11A 108.4
C12 C11 H11A 108.4
C10 C11 H11B 108.4
C12 C11 H11B 108.4
H11A C11 H11B 107.5
C13 C12 C11 113.60(16)
C13 C12 B1 110.10(16)
C11 C12 B1 109.13(16)
C13 C12 H12 107.9
C11 C12 H12 107.9
B1 C12 H12 107.9
C14 C13 C12 114.94(17)
C14 C13 H13A 108.5
C12 C13 H13A 108.5
C14 C13 H13B 108.5
C12 C13 H13B 108.5
H13A C13 H13B 107.5
C13 C14 C15 114.59(17)
C13 C14 H14A 108.6
C15 C14 H14A 108.6
C13 C14 H14B 108.6
C15 C14 H14B 108.6
H14A C14 H14B 107.6
C14 C15 C8 115.62(17)
C14 C15 H15A 108.4
C8 C15 H15A 108.4
C14 C15 H15B 108.4
C8 C15 H15B 108.4
H15A C15 H15B 107.4
O1 C16 H16A 109.5
O1 C16 H16B 109.5
H16A C16 H16B 109.5
O1 C16 H16C 109.5
H16A C16 H16C 109.5
H16B C16 H16C 109.5
O2 C17 C18 105.36(19)
O2 C17 H17A 110.7
C18 C17 H17A 110.7
O2 C17 H17B 110.7
C18 C17 H17B 110.7
H17A C17 H17B 108.8
C19 C18 C17 105.7(2)
C19 C18 H18A 110.6
C17 C18 H18A 110.6
C19 C18 H18B 110.6
C17 C18 H18B 110.6
H18A C18 H18B 108.7
C18 C19 C20 106.1(2)
C18 C19 H19A 110.5
C20 C19 H19A 110.5
C18 C19 H19B 110.5
C20 C19 H19B 110.5
H19A C19 H19B 108.7
O2 C20 C19 105.97(19)
O2 C20 H20A 110.5
C19 C20 H20A 110.5
O2 C20 H20B 110.5
C19 C20 H20B 110.5
H20A C20 H20B 108.7
O3 C21 C22 107.1(2)
O3 C21 H21A 110.3
C22 C21 H21A 110.3
O3 C21 H21B 110.3
C22 C21 H21B 110.3
H21A C21 H21B 108.6
C21 C22 C23 104.7(2)
C21 C22 H22A 110.8
C23 C22 H22A 110.8
C21 C22 H22B 110.8
C23 C22 H22B 110.8
H22A C22 H22B 108.9
C24 C23 C22 101.4(2)
C24 C23 H23A 111.5
C22 C23 H23A 111.5
C24 C23 H23B 111.5
C22 C23 H23B 111.5
H23A C23 H23B 109.3
O3 C24 C23 105.45(18)
O3 C24 H24A 110.7
C23 C24 H24A 110.7
O3 C24 H24B 110.7
C23 C24 H24B 110.7
H24A C24 H24B 108.8
O1 B1 C12 107.25(16)
O1 B1 C8 111.78(16)
C12 B1 C8 104.68(16)
O1 B1 C7 107.70(16)
C12 B1 C7 113.10(16)
C8 B1 C7 112.28(16)
O1 B1 Li1 39.73(11)
C12 B1 Li1 87.58(13)
C8 B1 Li1 151.46(16)
C7 B1 Li1 85.07(13)
C2 N1 C6 118.58(18)
C2 N1 Li1 119.85(17)
C6 N1 Li1 120.20(17)
C16 O1 B1 116.54(15)
C16 O1 Li1 113.95(16)
B1 O1 Li1 108.90(16)
C20 O2 C17 109.29(16)
C20 O2 Li1 128.51(17)
C17 O2 Li1 119.30(16)
C24 O3 C21 108.06(17)
C24 O3 Li1 126.76(17)
C21 O3 Li1 123.26(17)
O1 Li1 O3 120.21(19)
O1 Li1 O2 114.32(19)
O3 Li1 O2 100.01(17)
O1 Li1 N1 106.48(17)
O3 Li1 N1 112.89(18)
O2 Li1 N1 101.46(17)
O1 Li1 B1 31.37(8)
O3 Li1 B1 121.73(17)
O2 Li1 B1 135.07(17)
N1 Li1 B1 78.44(13)

loop_
_geom_bond_atom_site_label_1
_geom_bond_atom_site_label_2
_geom_bond_distance
C2 N1 1.343(3)
C2 C3 1.377(3)
C2 H2 0.9500
C3 C4 1.388(3)
C3 H3 0.9500
C4 C5 1.383(3)
C4 H4 0.9500
C5 C6 1.404(3)
C5 H5 0.9500
C6 N1 1.355(3)
C6 C7 1.490(3)
C7 B1 1.676(3)
C7 H7A 0.9900
C7 H7B 0.9900
C8 C9 1.539(3)
C8 C15 1.547(3)
C8 B1 1.641(3)
C8 H8 1.0000
C9 C10 1.533(3)
C9 H9A 0.9900
C9 H9B 0.9900
C10 C11 1.538(3)
C10 H10A 0.9900
C10 H10B 0.9900
C11 C12 1.542(3)
C11 H11A 0.9900
C11 H11B 0.9900
C12 C13 1.542(3)
C12 B1 1.627(3)
C12 H12 1.0000
C13 C14 1.533(3)
C13 H13A 0.9900
C13 H13B 0.9900
C14 C15 1.545(3)
C14 H14A 0.9900
C14 H14B 0.9900
C15 H15A 0.9900
C15 H15B 0.9900
C16 O1 1.413(2)
C16 H16A 0.9800
C16 H16B 0.9800
C16 H16C 0.9800
C17 O2 1.446(3)
C17 C18 1.502(4)
C17 H17A 0.9900
C17 H17B 0.9900
C18 C19 1.427(4)
C18 H18A 0.9900
C18 H18B 0.9900
C19 C20 1.498(4)
C19 H19A 0.9900
C19 H19B 0.9900
C20 O2 1.441(3)
C20 H20A 0.9900
C20 H20B 0.9900
C21 O3 1.442(3)
C21 C22 1.502(4)
C21 H21A 0.9900
C21 H21B 0.9900
C22 C23 1.511(4)
C22 H22A 0.9900
C22 H22B 0.9900
C23 C24 1.510(3)
C23 H23A 0.9900
C23 H23B 0.9900
C24 O3 1.429(3)
C24 H24A 0.9900
C24 H24B 0.9900
B1 O1 1.544(3)
B1 Li1 2.806(4)
N1 Li1 2.050(4)
O1 Li1 1.895(4)
O2 Li1 1.982(4)
O3 Li1 1.964(4)
